data_7244957
loop_
_publ_author_name
'Hawkins, Bryson A.'
'Najib, Elias'
'Du, Jonathan J.'
'Lai, Felcia'
'Platts, James A.'
'Groundwater, Paul W.'
'Hibbs, David E.'

_publ_section_title
;
 Exploring the excited-state charge transfer fluorescence profile of
 7-hydroxycoumarin and 2-methylimidazole -- a combined X-ray diffraction
 and theoretical approach
;
_journal_name_full 'Physical Chemistry Chemical Physics'
_journal_paper_doi 10.1039/D2CP01235A
_journal_year 2022
_chemical_formula_moiety 'C4 N2 H6'
_chemical_formula_sum 'C4 H6 N2'
_chemical_formula_weight 82.10
_space_group_crystal_system orthorhombic
_space_group_IT_number 19
_space_group_name_Hall 'P 2ac 2ab'
_space_group_name_H-M_alt 'P 21 21 21'
_atom_sites_solution_hydrogens difmap
_atom_sites_solution_primary iterative
_audit_creation_date 2022-02-21
_audit_creation_method
;
Olex2 1.3
(compiled 2020.11.12 svn.r5f609507 for OlexSys, GUI svn.r6408)
;
_audit_update_record
;
2022-02-28 deposited with the CCDC.	2022-05-11 downloaded from the CCDC.
;
_cell_angle_alpha 90
_cell_angle_beta 90
_cell_angle_gamma 90
_cell_formula_units_Z 4
_cell_length_a 6.0180(2)
_cell_length_b 8.1483(4)
_cell_length_c 9.6871(3)
_cell_measurement_reflns_used 14451
_cell_measurement_temperature 120.1(3)
_cell_measurement_theta_max 51.4350
_cell_measurement_theta_min 3.9710
_cell_volume 475.02(3)
_computing_cell_refinement 'CrysAlisPro 1.171.40.68a (Rigaku OD, 2019)'
_computing_data_collection 'CrysAlisPro 1.171.40.68a (Rigaku OD, 2019)'
_computing_data_reduction 'CrysAlisPro 1.171.40.68a (Rigaku OD, 2019)'
_computing_molecular_graphics 'Olex2 1.3 (Dolomanov et al., 2009)'
_computing_publication_material 'Olex2 1.3 (Dolomanov et al., 2009)'
_computing_structure_refinement 'SHELXL 2017/1 (Sheldrick, 2015)'
_computing_structure_solution 'olex2.solve 1.3 (Bourhis et al., 2015)'
_diffrn_ambient_environment N~2~
_diffrn_ambient_temperature 120.1(3)
_diffrn_detector 'CCD plate'
_diffrn_detector_area_resol_mean 5.2474
_diffrn_detector_type Atlas
_diffrn_measured_fraction_theta_full 1.000
_diffrn_measured_fraction_theta_max 0.992
_diffrn_measurement_details
;
List of Runs (angles in degrees, time in seconds):

  # Type    Start    End  Width  t~exp~   \w     \q     \k     \f   Frames
#--------------------------------------------------------------------------
  1  \w    -10.00  91.00   1.00   10.00    --   18.00  57.00 -17.36  101
  2  \w    -11.00  91.00   1.00   10.00    --   18.00  60.00  87.62  102
  3  \w     -6.00  95.00   1.00   10.00    --   22.00  56.00 170.81  101
  4  \w     -3.00  99.00   1.00   10.00    --   26.00  60.00 -98.85  102
  5  \w    -30.00  71.00   1.00   92.50    --   42.00 -60.00 101.93  101
  6  \w   -135.00 -34.00   1.00   92.50    --  -62.64 -57.00  90.00  101
  7  \w   -135.00 -34.00   1.00   92.50    --  -62.64 -60.00-177.13  101
  8  \w   -135.00 -34.00   1.00   92.50    --  -62.64 -57.00  60.00  101
  9  \w   -135.00 -34.00   1.00   92.50    --  -62.64 -60.00 123.13  101
 10  \w     37.00 138.00   1.00   92.50    --   64.83  57.00-180.00  101
 11  \w     36.00 138.00   1.00   92.50    --   64.83  59.00-106.48  102
 12  \w     36.00 138.00   1.00   92.50    --   64.83  60.00  20.88  102
 13  \w     37.00 138.00   1.00   92.50    --   64.83  57.00 120.00  101
 14  \w     -8.00  94.00   1.00   92.50    --   64.83 -60.00 -89.96  102
 15  \w     -8.00  94.00   1.00   92.50    --   64.83 -60.00  85.89  102
 16  \w     -8.00  93.00   1.00   92.50    --   64.83 -59.00 122.96  101
 17  \w     -8.00  94.00   1.00   92.50    --   64.83 -60.00 172.87  102
 18  \w     37.00 138.00   1.00   92.50    --   64.83  57.00 -30.00  101
 19  \w     37.00 138.00   1.00   92.50    --   64.83  57.00  60.00  101
 20  \w     37.00 138.00   1.00   92.50    --   64.83  57.00 -60.00  101
 21  \w     -8.00  42.00   1.00   92.50    --   64.83 -60.00  49.06   50
;
_diffrn_measurement_device 'four-circle diffractometer'
_diffrn_measurement_device_type 'SuperNova, Dual, Cu at home/near, Atlas'
_diffrn_measurement_method '\w scans'
_diffrn_orient_matrix_type 'CrysAlisPro convention (1999,Acta A55,543-557)'
_diffrn_orient_matrix_UB_11 0.0695656000
_diffrn_orient_matrix_UB_12 -0.0003442000
_diffrn_orient_matrix_UB_13 0.0591167000
_diffrn_orient_matrix_UB_21 -0.0767032000
_diffrn_orient_matrix_UB_22 0.0514046000
_diffrn_orient_matrix_UB_23 0.0349818000
_diffrn_orient_matrix_UB_31 -0.0563737000
_diffrn_orient_matrix_UB_32 -0.0702294000
_diffrn_orient_matrix_UB_33 0.0253285000
_diffrn_radiation_monochromator mirror
_diffrn_radiation_probe x-ray
_diffrn_radiation_type 'Mo K\a'
_diffrn_radiation_wavelength 0.71073
_diffrn_reflns_av_R_equivalents 0.038
_diffrn_reflns_av_unetI/netI 0.0297
_diffrn_reflns_Laue_measured_fraction_full 1.000
_diffrn_reflns_Laue_measured_fraction_max 0.992
_diffrn_reflns_number 2246
_diffrn_reflns_point_group_measured_fraction_full 0.614
_diffrn_reflns_point_group_measured_fraction_max 0.566
_diffrn_reflns_theta_full 25.242
_diffrn_reflns_theta_max 45.276
_diffrn_reflns_theta_min 3.267
_diffrn_source 'micro-focus sealed X-ray tube'
_diffrn_source_type 'SuperNova (Mo) X-ray Source'
_exptl_absorpt_coefficient_mu 0.075
_exptl_absorpt_correction_T_max 1.00000
_exptl_absorpt_correction_T_min 0.61391
_exptl_absorpt_correction_type multi-scan
_exptl_absorpt_process_details
;
CrysAlisPro 1.171.40.68a (Rigaku Oxford Diffraction, 2019)
Empirical absorption correction using spherical harmonics,
 implemented in SCALE3 ABSPACK scaling algorithm.
;
_exptl_crystal_colour 'clear colourless'
_exptl_crystal_colour_lustre clear
_exptl_crystal_colour_primary colourless
_exptl_crystal_density_diffrn 1.148
_exptl_crystal_description block
_exptl_crystal_F_000 176
_exptl_crystal_preparation 'Used as purchased'
_exptl_crystal_recrystallization_method n/a
_exptl_crystal_size_max 0.3
_exptl_crystal_size_mid 0.3
_exptl_crystal_size_min 0.2
_refine_diff_density_max 0.507
_refine_diff_density_min -0.178
_refine_diff_density_rms 0.069
_refine_ls_abs_structure_details
;
No quotients, so Flack parameter determined by classical intensity fit
;
_refine_ls_abs_structure_Flack 3(2)
_refine_ls_extinction_method none
_refine_ls_goodness_of_fit_ref 1.041
_refine_ls_hydrogen_treatment refall
_refine_ls_matrix_type full
_refine_ls_number_parameters 79
_refine_ls_number_reflns 2246
_refine_ls_number_restraints 6
_refine_ls_restrained_S_all 1.042
_refine_ls_R_factor_all 0.0584
_refine_ls_R_factor_gt 0.0509
_refine_ls_shift/su_max 0.000
_refine_ls_shift/su_mean 0.000
_refine_ls_structure_factor_coef Fsqd
_refine_ls_weighting_details 'w=1/[\s^2^(Fo^2^)+(0.1027P)^2^] where P=(Fo^2^+2Fc^2^)/3'
_refine_ls_weighting_scheme calc
_refine_ls_wR_factor_gt 0.1362
_refine_ls_wR_factor_ref 0.1406
_reflns_Friedel_coverage 0.000
_reflns_Friedel_fraction_full 0.000
_reflns_Friedel_fraction_max 0.000
_reflns_number_gt 1947
_reflns_number_total 2246
_reflns_threshold_expression 'I > 2\s(I)'
_cod_data_source_file d2cp01235a2.cif
_cod_data_source_block 21bh009_cd
_cod_original_formula_sum 'C4 N2 H6'
_cod_database_code 7244957
_shelx_shelxl_version_number 2017/1
_shelx_space_group_comment
;
The symmetry employed for this shelxl refinement is uniquely defined
by the following loop, which should always be used as a source of
symmetry information in preference to the above space-group names.
They are only intended as comments.
;
_reflns_odcompleteness_completeness 99.77
_reflns_odcompleteness_iscentric 1
_reflns_odcompleteness_theta 52.01
_olex2_refinement_description
;
1. Restrained distances
 C4'-H4'B
 1.059 with sigma of 0.02
 C4'-H4'C
 1.059 with sigma of 0.02
 C4'-H4'A
 1.059 with sigma of 0.02
 C2'-H2'
 1.083 with sigma of 0.02
 C1'-H1'
 1.083 with sigma of 0.02
 N1'-H1'A
 1.009 with sigma of 0.02
;
_olex2_exptl_crystal_mounting_method Paratone-N
_olex2_submission_original_sample_id 2mim
_olex2_submission_special_instructions 'No special instructions were received'
_oxdiff_exptl_absorpt_empirical_details
;
Empirical correction (ABSPACK) includes:
- Absorption correction using spherical harmonics
- Frame scaling
;
_oxdiff_exptl_absorpt_empirical_full_max 6.154
_oxdiff_exptl_absorpt_empirical_full_min 0.249

loop_
_space_group_symop_operation_xyz
'x, y, z'
'-x+1/2, -y, z+1/2'
'-x, y+1/2, -z+1/2'
'x+1/2, -y+1/2, -z'

loop_
_atom_site_label
_atom_site_type_symbol
_atom_site_fract_x
_atom_site_fract_y
_atom_site_fract_z
_atom_site_U_iso_or_equiv
_atom_site_adp_type
_atom_site_occupancy
_atom_site_site_symmetry_order
_atom_site_calc_flag
_atom_site_refinement_flags_posn
_atom_site_refinement_flags_adp
_atom_site_refinement_flags_occupancy
_atom_site_disorder_assembly
_atom_site_disorder_group
C2' C 0.51481(12) 0.36390(11) 0.51297(8) 0.02266(14) Uani 1 1 d D . . . .
C1' C 0.53340(14) 0.35133(12) 0.65318(8) 0.02553(15) Uani 1 1 d D . . . .
C3' C 0.79186(11) 0.51679(9) 0.58602(7) 0.01885(11) Uani 1 1 d . . . . .
C4' C 0.98521(16) 0.62993(13) 0.58156(11) 0.03073(18) Uani 1 1 d D . . . .
N1' N 0.68020(10) 0.46928(8) 0.47196(6) 0.01884(11) Uani 1 1 d D . . . .
N2' N 0.70728(12) 0.44814(10) 0.69853(6) 0.02291(13) Uani 1 1 d . . . . .
H4'B H 1.021(6) 0.711(4) 0.663(3) 0.115(11) Uiso 1 1 d D . . . .
H4'C H 0.948(4) 0.716(3) 0.503(3) 0.078(8) Uiso 1 1 d D . . . .
H4'A H 1.130(5) 0.575(6) 0.620(5) 0.161(17) Uiso 1 1 d D . . . .
H2' H 0.413(3) 0.315(2) 0.4357(17) 0.040(5) Uiso 1 1 d D . . . .
H1' H 0.453(3) 0.272(2) 0.7229(16) 0.038(4) Uiso 1 1 d D . . . .
H1'A H 0.715(4) 0.502(3) 0.3777(16) 0.065(6) Uiso 1 1 d D . . . .

loop_
_atom_site_aniso_label
_atom_site_aniso_U_11
_atom_site_aniso_U_22
_atom_site_aniso_U_33
_atom_site_aniso_U_23
_atom_site_aniso_U_13
_atom_site_aniso_U_12
C2' 0.0245(2) 0.0239(3) 0.0195(2) -0.0012(2) -0.00092(19) -0.0051(2)
C1' 0.0284(3) 0.0300(4) 0.0182(2) 0.0000(2) 0.0042(2) -0.0072(3)
C3' 0.0230(2) 0.0175(3) 0.01604(19) -0.00136(18) -0.00033(17) -0.00111(19)
C4' 0.0311(3) 0.0303(4) 0.0309(4) 0.0000(3) -0.0016(3) -0.0121(3)
N1' 0.0237(2) 0.0183(2) 0.01450(18) 0.00046(16) -0.00041(14) -0.00016(18)
N2' 0.0286(2) 0.0256(3) 0.01463(19) -0.00205(18) 0.00142(18) -0.0036(2)

loop_
_atom_type_symbol
_atom_type_description
_atom_type_scat_dispersion_real
_atom_type_scat_dispersion_imag
_atom_type_scat_source
C C 0.0033 0.0016 'International Tables Vol C Tables 4.2.6.8 and 6.1.1.4'
H H 0.0000 0.0000 'International Tables Vol C Tables 4.2.6.8 and 6.1.1.4'
N N 0.0061 0.0033 'International Tables Vol C Tables 4.2.6.8 and 6.1.1.4'

loop_
_geom_angle_atom_site_label_1
_geom_angle_atom_site_label_2
_geom_angle_atom_site_label_3
_geom_angle
_geom_angle_site_symmetry_1
_geom_angle_site_symmetry_3
_geom_angle_publ_flag
C1' C2' N1' 105.97(7) . . ?
C1' C2' H2' 137.0(11) . . ?
N1' C2' H2' 117.1(11) . . ?
C2' C1' N2' 109.58(7) . . ?
C2' C1' H1' 130.3(10) . . ?
N2' C1' H1' 119.6(9) . . ?
N1' C3' C4' 122.97(7) . . ?
N2' C3' C4' 125.89(7) . . ?
N2' C3' N1' 111.13(6) . . ?
C3' C4' H4'B 122(2) . . ?
C3' C4' H4'C 105.3(14) . . ?
C3' C4' H4'A 112(3) . . ?
H4'B C4' H4'C 100(3) . . ?
H4'B C4' H4'A 80(3) . . ?
H4'C C4' H4'A 136(3) . . ?
C2' N1' H1'A 126.9(14) . . ?
C3' N1' C2' 107.66(6) . . ?
C3' N1' H1'A 125.5(14) . . ?
C3' N2' C1' 105.66(6) . . ?

loop_
_geom_bond_atom_site_label_1
_geom_bond_atom_site_label_2
_geom_bond_distance
_geom_bond_site_symmetry_2
_geom_bond_publ_flag
C2' C1' 1.3666(11) . ?
C2' N1' 1.3732(10) . ?
C2' H2' 1.046(14) . ?
C1' N2' 1.3822(10) . ?
C1' H1' 1.051(14) . ?
C3' C4' 1.4852(11) . ?
C3' N1' 1.3499(9) . ?
C3' N2' 1.3266(9) . ?
C4' H4'B 1.052(19) . ?
C4' H4'C 1.062(17) . ?
C4' H4'A 1.046(19) . ?
N1' H1'A 0.975(15) . ?

loop_
_geom_torsion_atom_site_label_1
_geom_torsion_atom_site_label_2
_geom_torsion_atom_site_label_3
_geom_torsion_atom_site_label_4
_geom_torsion
_geom_torsion_site_symmetry_1
_geom_torsion_site_symmetry_2
_geom_torsion_site_symmetry_3
_geom_torsion_site_symmetry_4
_geom_torsion_publ_flag
C2' C1' N2' C3' -0.35(10) . . . . ?
C1' C2' N1' C3' -0.08(9) . . . . ?
C4' C3' N1' C2' 179.19(8) . . . . ?
C4' C3' N2' C1' -179.01(9) . . . . ?
N1' C2' C1' N2' 0.26(10) . . . . ?
N1' C3' N2' C1' 0.30(9) . . . . ?
N2' C3' N1' C2' -0.14(9) . . . . ?
